data_7102439
loop_
_publ_author_name
'Hern\'andez-Arganis, Michelle'
'Hern\'andez-Ortega, Sim\'on'
'Toscano, Rub\'en A'
'Garc\'ia-Montalvo, Ver\'onica'
'Cea-Olivares, Raymundo'

_publ_section_title
;
 A powerful novel strategy for the preparation of discrete inorganic
 carbon-free rings containing alkaline cations.
;
_journal_issue 3
_journal_name_full 'Chemical communications (Cambridge, England)'
_journal_page_first 310
_journal_page_last 311
_journal_paper_doi 10.1039/b311524k
_journal_year 2004
_chemical_formula_sum 'C36 H44 N O6 P2 Rb S2'
_chemical_formula_weight 798.25
_chemical_name_common 'Rubidium(18-crown-6) imidobis(diphenylthiophosphinate-S,S')'
_chemical_name_systematic
;
Rubidium(18-crown-6) imidobis(diphenylthiophosphinate-S,S')
;
_space_group_IT_number 43
_symmetry_cell_setting orthorhombic
_symmetry_space_group_name_Hall 'F 2 -2d'
_symmetry_space_group_name_H-M 'F d d 2'
_atom_sites_solution_hydrogens geom
_atom_sites_solution_primary direct
_atom_sites_solution_secondary difmap
_audit_creation_method SHELXL-97
_cell_angle_alpha 90.00
_cell_angle_beta 90.00
_cell_angle_gamma 90.00
_cell_formula_units_Z 16
_cell_length_a 23.534(2)
_cell_length_b 72.099(5)
_cell_length_c 9.043(2)
_cell_measurement_reflns_used 40
_cell_measurement_temperature 293(2)
_cell_measurement_theta_max 12.50
_cell_measurement_theta_min 5.00
_cell_volume 15344(4)
_computing_cell_refinement 'XSCANS ver 2.1 1993'
_computing_data_collection 'XSCANS ver 2.1 1993'
_computing_data_reduction 'XSCANS ver 2.1 1993'
_computing_molecular_graphics 'SHELXTL V 6.10'
_computing_publication_material 'SHELXTL V 6.10'
_computing_structure_refinement 'SHELXL-97 (Sheldrick, 1997)'
_computing_structure_solution 'SHELXS-97 (Sheldrick, 1997)'
_diffrn_ambient_temperature 293(2)
_diffrn_measured_fraction_theta_full 0.227
_diffrn_measured_fraction_theta_max 0.227
_diffrn_measurement_device_type 'Siemens P4/PC diffractometer'
_diffrn_measurement_method \q:2\q
_diffrn_radiation_monochromator graphite
_diffrn_radiation_source 'fine-focus sealed tube'
_diffrn_radiation_type MoK\a
_diffrn_radiation_wavelength 0.71073
_diffrn_reflns_av_R_equivalents 0.0635
_diffrn_reflns_av_sigmaI/netI 0.1624
_diffrn_reflns_limit_h_max 27
_diffrn_reflns_limit_h_min -27
_diffrn_reflns_limit_k_max 85
_diffrn_reflns_limit_k_min -85
_diffrn_reflns_limit_l_max 10
_diffrn_reflns_limit_l_min -10
_diffrn_reflns_number 6424
_diffrn_reflns_theta_full 24.99
_diffrn_reflns_theta_max 25.00
_diffrn_reflns_theta_min 1.50
_diffrn_standards_decay_% 4
_diffrn_standards_interval_count 97
_diffrn_standards_number 3
_exptl_absorpt_coefficient_mu 1.527
_exptl_absorpt_correction_T_max 0.818
_exptl_absorpt_correction_T_min 0.511
_exptl_absorpt_correction_type psi-scan
_exptl_crystal_colour colorless
_exptl_crystal_density_diffrn 1.382
_exptl_crystal_density_method 'not measured'
_exptl_crystal_description prism
_exptl_crystal_F_000 6624
_exptl_crystal_size_max 0.80
_exptl_crystal_size_mid 0.40
_exptl_crystal_size_min 0.24
_refine_diff_density_max 0.354
_refine_diff_density_min -0.392
_refine_diff_density_rms 0.080
_refine_ls_abs_structure_details 'Flack H D (1983), Acta Cryst. A39, 876-881'
_refine_ls_abs_structure_Flack -0.019(15)
_refine_ls_extinction_coef 0.00015(2)
_refine_ls_extinction_expression Fc^*^=kFc[1+0.001xFc^2^\l^3^/sin(2\q)]^-1/4^
_refine_ls_extinction_method SHELXL
_refine_ls_goodness_of_fit_ref 1.040
_refine_ls_hydrogen_treatment mixed
_refine_ls_matrix_type full
_refine_ls_number_parameters 434
_refine_ls_number_reflns 5994
_refine_ls_number_restraints 1
_refine_ls_restrained_S_all 1.040
_refine_ls_R_factor_all 0.1617
_refine_ls_R_factor_gt 0.0732
_refine_ls_shift/su_max 0.001
_refine_ls_shift/su_mean 0.000
_refine_ls_structure_factor_coef Fsqd
_refine_ls_weighting_details 'w=1/[\s^2^(Fo^2^)+(0.0369P)^2^+13.9480P] where P=(Fo^2^+2Fc^2^)/3'
_refine_ls_weighting_scheme calc
_refine_ls_wR_factor_gt 0.1184
_refine_ls_wR_factor_ref 0.1517
_reflns_number_gt 3321
_reflns_number_total 5994
_reflns_threshold_expression >2sigma(I)
_cod_data_source_file b311524k.txt
_cod_data_source_block compound5
_cod_depositor_comments
;
The following automatic conversions were performed:

'_exptl_absorpt_correction_type' tag value 'psi-scans' was replaced
with 'psi-scan' value.

Automatic conversion script
Id: cif_fix_values 1646 2011-03-28 12:23:43Z adriana 

The following automatic conversions were performed:

'_refine_ls_weighting_scheme' value 'calc
w=1/[\s^2^(Fo^2^)+(0.0369P)^2^+13.9480P] where P=(Fo^2^+2Fc^2^)/3'
was changed to 'calc'. New tag '_refine_ls_weighting_details' was
created. The value of the new tag was set to
'w=1/[\s^2^(Fo^2^)+(0.0369P)^2^+13.9480P] where P=(Fo^2^+2Fc^2^)/3'.

Automatic conversion script
Id: cif_fix_values 3143 2015-03-26 13:38:13Z robertas 
;
_cod_database_code 7102439

loop_
_symmetry_equiv_pos_as_xyz
'x, y, z'
'-x, -y, z'
'x+1/4, -y+1/4, z+1/4'
'-x+1/4, y+1/4, z+1/4'
'x, y+1/2, z+1/2'
'-x, -y+1/2, z+1/2'
'x+1/4, -y+3/4, z+3/4'
'-x+1/4, y+3/4, z+3/4'
'x+1/2, y, z+1/2'
'-x+1/2, -y, z+1/2'
'x+3/4, -y+1/4, z+3/4'
'-x+3/4, y+1/4, z+3/4'
'x+1/2, y+1/2, z'
'-x+1/2, -y+1/2, z'
'x+3/4, -y+3/4, z+1/4'
'-x+3/4, y+3/4, z+1/4'

loop_
_atom_site_label
_atom_site_type_symbol
_atom_site_fract_x
_atom_site_fract_y
_atom_site_fract_z
_atom_site_U_iso_or_equiv
_atom_site_adp_type
_atom_site_occupancy
_atom_site_calc_flag
_atom_site_refinement_flags
Rb Rb -0.07142(5) 0.213409(16) 0.17545(13) 0.0459(3) Uani 1 d .
S1 S -0.21074(12) 0.20109(4) 0.1693(4) 0.0512(8) Uani 1 d .
S2 S -0.06844(14) 0.17789(4) -0.0714(4) 0.0588(8) Uani 1 d .
P1 P -0.22990(11) 0.18170(4) 0.0225(3) 0.0358(7) Uani 1 d .
P2 P -0.12390(12) 0.16025(4) 0.0106(3) 0.0339(7) Uani 1 d .
N1 N -0.1907(3) 0.16384(13) -0.0016(11) 0.045(2) Uani 1 d .
O1 O -0.0429(4) 0.21019(14) 0.5097(10) 0.070(3) Uani 1 d .
C2 C -0.0195(8) 0.1918(2) 0.5053(18) 0.096(6) Uani 1 d .
H2A H -0.0174 0.1872 0.6039 0.115 Uiso 1 d R
H2B H -0.0440 0.1840 0.4494 0.115 Uiso 1 d R
C3 C 0.0390(7) 0.1929(2) 0.4396(17) 0.078(4) Uani 1 d .
H3A H 0.0624 0.2016 0.4909 0.093 Uiso 1 d R
H3B H 0.0563 0.1810 0.4468 0.093 Uiso 1 d R
O4 O 0.0319(4) 0.19748(13) 0.2900(10) 0.060(3) Uani 1 d .
C5 C 0.0840(5) 0.19761(19) 0.2123(15) 0.068(5) Uani 1 d .
H5A H 0.1072 0.2075 0.2474 0.081 Uiso 1 d R
H5B H 0.1035 0.1863 0.2308 0.081 Uiso 1 d R
C6 C 0.0738(5) 0.19936(19) 0.0505(16) 0.060(4) Uani 1 d .
H6A H 0.1092 0.1985 -0.0011 0.072 Uiso 1 d R
H6B H 0.0498 0.1896 0.0166 0.072 Uiso 1 d R
O7 O 0.0478(3) 0.21693(12) 0.0238(10) 0.053(2) Uani 1 d .
C8 C 0.0321(5) 0.2189(2) -0.1305(14) 0.059(4) Uani 1 d .
H8A H 0.0651 0.2174 -0.1911 0.071 Uiso 1 d R
H8B H 0.0049 0.2097 -0.1568 0.071 Uiso 1 d R
C9 C 0.0064(5) 0.23727(19) -0.1487(16) 0.062(4) Uani 1 d .
H9A H 0.0315 0.2464 -0.1098 0.075 Uiso 1 d R
H9B H 0.0013 0.2396 -0.2518 0.075 Uiso 1 d R
O10 O -0.0471(3) 0.23801(10) -0.0767(11) 0.055(2) Uani 1 d .
C11 C -0.0716(6) 0.25575(17) -0.0835(17) 0.067(4) Uani 1 d .
H11A H -0.0485 0.2642 -0.0289 0.081 Uiso 1 d R
H11B H -0.0737 0.2600 -0.1832 0.081 Uiso 1 d R
C12 C -0.1277(6) 0.2555(2) -0.0064(18) 0.075(5) Uani 1 d .
H12A H -0.1478 0.2667 -0.0257 0.090 Uiso 1 d R
H12B H -0.1490 0.2454 -0.0452 0.090 Uiso 1 d R
O13 O -0.1201(3) 0.25284(11) 0.1436(10) 0.053(2) Uani 1 d .
C14 C -0.1723(5) 0.2522(2) 0.2262(18) 0.074(5) Uani 1 d .
H14A H -0.1918 0.2636 0.2095 0.089 Uiso 1 d R
H14B H -0.1956 0.2424 0.1904 0.089 Uiso 1 d R
C15 C -0.1619(6) 0.2501(2) 0.385(2) 0.081(5) Uani 1 d .
H15A H -0.1378 0.2598 0.4198 0.097 Uiso 1 d R
H15B H -0.1969 0.2507 0.4387 0.097 Uiso 1 d R
O16 O -0.1339(3) 0.23312(13) 0.4106(11) 0.064(2) Uani 1 d .
C17 C -0.1231(6) 0.2298(3) 0.5568(19) 0.086(5) Uani 1 d .
H17A H -0.0937 0.2381 0.5876 0.103 Uiso 1 d R
H17B H -0.1558 0.2317 0.6175 0.103 Uiso 1 d R
C18 C -0.0982(7) 0.2109(3) 0.5792(17) 0.093(6) Uani 1 d .
H18A H -0.1220 0.2031 0.5207 0.112 Uiso 1 d R
H18B H -0.0982 0.2065 0.6786 0.112 Uiso 1 d R
C19 C -0.2417(4) 0.19232(18) -0.1565(13) 0.039(3) Uani 1 d .
C20 C -0.2606(5) 0.21065(18) -0.1739(14) 0.051(4) Uani 1 d .
H20 H -0.2663 0.2177 -0.0860 0.061 Uiso 1 d R
C21 C -0.2710(5) 0.21806(18) -0.3120(19) 0.069(4) Uani 1 d .
H21 H -0.2812 0.2308 -0.3194 0.083 Uiso 1 d R
C22 C -0.2620(5) 0.2077(2) -0.4349(17) 0.063(4) Uani 1 d .
H22 H -0.2688 0.2130 -0.5297 0.076 Uiso 1 d R
C23 C -0.2428(5) 0.19006(18) -0.4223(14) 0.052(3) Uani 1 d .
H23 H -0.2381 0.1827 -0.5090 0.062 Uiso 1 d R
C24 C -0.2328(5) 0.18220(18) -0.2861(11) 0.051(3) Uani 1 d .
H24 H -0.2201 0.1697 -0.2783 0.061 Uiso 1 d R
C25 C -0.2990(4) 0.17148(13) 0.0656(11) 0.030(2) Uani 1 d .
C26 C -0.3158(5) 0.15577(16) -0.0050(13) 0.050(3) Uani 1 d .
H26 H -0.2925 0.1505 -0.0805 0.060 Uiso 1 d R
C27 C -0.3674(5) 0.14722(18) 0.0307(17) 0.065(4) Uani 1 d .
H27 H -0.3792 0.1364 -0.0204 0.078 Uiso 1 d R
C28 C -0.4012(5) 0.1540(2) 0.1380(14) 0.055(4) Uani 1 d .
H28 H -0.4363 0.1481 0.1613 0.066 Uiso 1 d R
C29 C -0.3840(5) 0.1698(2) 0.2075(14) 0.068(4) Uani 1 d .
H29 H -0.4077 0.1750 0.2820 0.081 Uiso 1 d R
C30 C -0.3337(5) 0.17898(17) 0.1727(16) 0.055(3) Uani 1 d .
H30 H -0.3225 0.1902 0.2198 0.066 Uiso 1 d R
C31 C -0.1142(4) 0.13765(13) -0.0785(13) 0.035(2) Uani 1 d .
C32 C -0.0610(4) 0.13138(16) -0.1099(13) 0.051(3) Uani 1 d .
H32 H -0.0289 0.1390 -0.0891 0.061 Uiso 1 d R
C33 C -0.0507(6) 0.1140(2) -0.1686(17) 0.073(5) Uani 1 d .
H33 H -0.0132 0.1095 -0.1876 0.088 Uiso 1 d R
C34 C -0.0962(5) 0.10259(19) -0.1992(17) 0.067(4) Uani 1 d .
H34 H -0.0907 0.0906 -0.2406 0.080 Uiso 1 d R
C35 C -0.1493(6) 0.10913(19) -0.176(2) 0.084(5) Uani 1 d .
H35 H -0.1812 0.1018 -0.2039 0.101 Uiso 1 d R
C36 C -0.1588(5) 0.12638(16) -0.1126(15) 0.057(4) Uani 1 d .
H36 H -0.1967 0.1306 -0.0939 0.068 Uiso 1 d R
C37 C -0.1075(4) 0.15519(15) 0.2037(12) 0.038(3) Uani 1 d .
C38 C -0.1479(6) 0.1543(2) 0.3116(15) 0.071(4) Uani 1 d .
H38 H -0.1865 0.1567 0.2857 0.085 Uiso 1 d R
C39 C -0.1330(7) 0.1491(2) 0.4561(15) 0.077(5) Uani 1 d .
H39 H -0.1609 0.1489 0.5327 0.093 Uiso 1 d R
C40 C -0.0795(8) 0.1447(2) 0.4920(17) 0.083(5) Uani 1 d .
H40 H -0.0690 0.1416 0.5907 0.099 Uiso 1 d R
C41 C -0.0371(7) 0.1455(2) 0.3884(15) 0.076(5) Uani 1 d .
H41 H 0.0012 0.1423 0.4123 0.091 Uiso 1 d R
C42 C -0.0515(5) 0.15129(19) 0.2462(15) 0.060(4) Uani 1 d .
H42 H -0.0228 0.1522 0.1721 0.071 Uiso 1 d R

loop_
_atom_site_aniso_label
_atom_site_aniso_U_11
_atom_site_aniso_U_22
_atom_site_aniso_U_33
_atom_site_aniso_U_23
_atom_site_aniso_U_13
_atom_site_aniso_U_12
Rb 0.0458(5) 0.0427(6) 0.0491(6) -0.0064(7) 0.0000(7) 0.0002(6)
S1 0.0546(16) 0.0426(17) 0.0563(18) -0.023(2) -0.0132(19) 0.0011(14)
S2 0.0738(19) 0.0479(18) 0.0548(18) 0.002(2) 0.011(2) -0.0212(17)
P1 0.0379(15) 0.0276(16) 0.0419(17) -0.0086(15) -0.0075(15) 0.0061(13)
P2 0.0377(14) 0.0291(15) 0.0348(15) -0.0004(14) -0.0023(14) 0.0032(13)
N1 0.032(4) 0.042(6) 0.060(6) -0.005(5) -0.015(5) 0.007(4)
O1 0.077(6) 0.074(7) 0.058(5) -0.002(6) 0.019(5) -0.034(5)
C2 0.182(18) 0.045(10) 0.061(9) 0.032(9) -0.015(12) -0.039(11)
C3 0.113(12) 0.054(9) 0.066(10) 0.017(9) -0.036(11) 0.010(9)
O4 0.063(6) 0.062(7) 0.056(6) 0.002(5) -0.022(5) 0.007(5)
C5 0.066(9) 0.046(8) 0.091(13) -0.022(8) -0.031(8) 0.028(7)
C6 0.046(7) 0.051(9) 0.082(10) -0.011(8) -0.003(8) -0.005(7)
O7 0.050(4) 0.044(5) 0.065(6) -0.006(5) 0.000(5) 0.002(4)
C8 0.053(7) 0.073(11) 0.051(8) 0.000(8) 0.003(7) -0.018(7)
C9 0.068(8) 0.068(11) 0.052(8) 0.016(8) 0.008(8) -0.018(8)
O10 0.050(4) 0.049(5) 0.065(5) 0.006(6) -0.004(5) -0.006(4)
C11 0.085(9) 0.058(8) 0.059(8) 0.005(9) -0.025(10) 0.007(8)
C12 0.075(9) 0.049(9) 0.101(13) -0.008(9) -0.042(10) 0.023(8)
O13 0.042(4) 0.047(5) 0.069(6) -0.014(5) -0.013(5) 0.012(4)
C14 0.034(6) 0.063(9) 0.125(15) -0.033(10) -0.009(8) 0.009(6)
C15 0.047(8) 0.074(11) 0.122(16) -0.042(12) 0.029(9) -0.003(7)
O16 0.062(5) 0.068(6) 0.061(6) -0.031(6) 0.011(6) -0.007(5)
C17 0.061(9) 0.115(16) 0.081(12) -0.032(12) 0.023(9) -0.019(10)
C18 0.099(12) 0.125(17) 0.056(9) 0.018(11) -0.007(9) -0.050(12)
C19 0.030(5) 0.047(8) 0.041(6) -0.005(7) -0.010(5) -0.004(6)
C20 0.057(8) 0.037(7) 0.058(8) 0.001(7) 0.025(7) 0.016(6)
C21 0.069(8) 0.051(9) 0.088(11) 0.036(10) 0.008(10) 0.025(7)
C22 0.042(7) 0.083(12) 0.064(9) 0.012(9) 0.008(7) 0.005(8)
C23 0.074(8) 0.040(8) 0.042(7) -0.012(7) -0.004(7) -0.002(7)
C24 0.075(8) 0.044(7) 0.033(7) 0.003(6) 0.003(6) 0.022(7)
C25 0.037(5) 0.017(5) 0.037(6) 0.004(5) -0.014(5) -0.003(5)
C26 0.044(6) 0.050(8) 0.057(7) -0.016(7) 0.001(6) 0.015(6)
C27 0.057(8) 0.038(7) 0.101(11) -0.013(9) -0.014(9) -0.005(6)
C28 0.044(6) 0.065(9) 0.056(9) 0.001(8) -0.001(7) -0.002(7)
C29 0.066(8) 0.095(11) 0.043(8) -0.009(8) 0.011(7) 0.013(8)
C30 0.057(7) 0.053(7) 0.055(7) -0.005(9) 0.000(8) -0.004(6)
C31 0.055(6) 0.024(5) 0.027(5) -0.006(6) -0.013(6) 0.006(5)
C32 0.040(6) 0.045(7) 0.068(9) -0.017(7) 0.002(6) 0.007(5)
C33 0.059(8) 0.071(10) 0.091(11) -0.030(10) -0.005(8) 0.031(8)
C34 0.066(8) 0.042(8) 0.092(11) -0.019(8) -0.006(8) 0.026(7)
C35 0.065(8) 0.046(9) 0.143(15) -0.046(10) -0.018(10) -0.006(7)
C36 0.050(6) 0.038(7) 0.083(10) -0.033(7) -0.011(7) 0.000(6)
C37 0.044(6) 0.034(6) 0.035(6) -0.002(5) -0.008(6) 0.003(5)
C38 0.066(9) 0.090(12) 0.056(9) 0.007(9) 0.009(8) 0.018(9)
C39 0.116(13) 0.071(11) 0.046(9) 0.009(8) 0.027(9) 0.003(10)
C40 0.142(15) 0.054(9) 0.052(9) 0.012(8) -0.032(12) 0.005(11)
C41 0.079(9) 0.100(13) 0.047(10) 0.006(9) -0.025(8) -0.011(10)
C42 0.050(7) 0.070(10) 0.058(8) -0.005(8) -0.011(7) 0.000(7)

loop_
_atom_type_symbol
_atom_type_description
_atom_type_scat_dispersion_real
_atom_type_scat_dispersion_imag
_atom_type_scat_source
C C 0.0033 0.0016 'International Tables Vol C Tables 4.2.6.8 and 6.1.1.4'
H H 0.0000 0.0000 'International Tables Vol C Tables 4.2.6.8 and 6.1.1.4'
N N 0.0061 0.0033 'International Tables Vol C Tables 4.2.6.8 and 6.1.1.4'
O O 0.0106 0.0060 'International Tables Vol C Tables 4.2.6.8 and 6.1.1.4'
P P 0.1023 0.0942 'International Tables Vol C Tables 4.2.6.8 and 6.1.1.4'
S S 0.1246 0.1234 'International Tables Vol C Tables 4.2.6.8 and 6.1.1.4'
Rb Rb -0.9393 2.9676 'International Tables Vol C Tables 4.2.6.8 and 6.1.1.4'

loop_
_geom_angle_atom_site_label_1
_geom_angle_atom_site_label_2
_geom_angle_atom_site_label_3
_geom_angle
O4 Rb O10 110.8(2)
O4 Rb O16 110.7(3)
O10 Rb O16 111.4(3)
O4 Rb O13 135.7(2)
O10 Rb O13 56.2(2)
O16 Rb O13 55.7(3)
O4 Rb O1 55.8(3)
O10 Rb O1 139.2(2)
O16 Rb O1 56.1(3)
O13 Rb O1 103.9(3)
O4 Rb O7 55.5(2)
O10 Rb O7 55.8(2)
O16 Rb O7 136.3(2)
O13 Rb O7 102.6(2)
O1 Rb O7 103.8(2)
O4 Rb S1 135.7(2)
O10 Rb S1 109.41(16)
O16 Rb S1 69.94(17)
O13 Rb S1 83.16(15)
O1 Rb S1 101.84(17)
O7 Rb S1 151.43(16)
O4 Rb S2 85.32(19)
O10 Rb S2 86.63(18)
O16 Rb S2 147.88(17)
O13 Rb S2 129.96(17)
O1 Rb S2 125.4(2)
O7 Rb S2 75.82(16)
S1 Rb S2 79.17(8)
O4 Rb C2 40.5(4)
O10 Rb C2 147.2(3)
O16 Rb C2 77.2(4)
O13 Rb C2 127.3(3)
O1 Rb C2 23.4(3)
O7 Rb C2 95.4(4)
S1 Rb C2 103.3(3)
S2 Rb C2 102.3(3)
O4 Rb C12 142.1(3)
O10 Rb C12 39.7(3)
O16 Rb C12 75.3(3)
O13 Rb C12 21.1(3)
O1 Rb C12 124.9(3)
O7 Rb C12 93.4(3)
S1 Rb C12 82.0(2)
S2 Rb C12 109.5(2)
C2 Rb C12 148.2(4)
O4 Rb C14 143.0(3)
O10 Rb C14 76.4(3)
O16 Rb C14 39.3(3)
O13 Rb C14 22.2(3)
O1 Rb C14 94.3(3)
O7 Rb C14 124.6(3)
S1 Rb C14 65.2(2)
S2 Rb C14 131.7(2)
C2 Rb C14 116.4(4)
C12 Rb C14 37.3(3)
O4 Rb C8 75.9(3)
O10 Rb C8 39.7(3)
O16 Rb C8 144.5(3)
O13 Rb C8 94.4(3)
O1 Rb C8 126.3(3)
O7 Rb C8 22.5(2)
S1 Rb C8 130.6(2)
S2 Rb C8 65.0(2)
C2 Rb C8 116.3(4)
C12 Rb C8 79.4(3)
C14 Rb C8 115.7(3)
P1 S1 Rb 114.54(15)
P2 S2 Rb 103.05(16)
N1 P1 C19 107.9(5)
N1 P1 C25 102.6(5)
C19 P1 C25 103.0(5)
N1 P1 S1 121.9(4)
C19 P1 S1 109.6(4)
C25 P1 S1 110.1(4)
N1 P2 C37 107.8(5)
N1 P2 C31 103.6(5)
C37 P2 C31 102.5(5)
N1 P2 S2 121.5(4)
C37 P2 S2 110.5(4)
C31 P2 S2 109.1(4)
P2 N1 P1 133.5(6)
C2 O1 C18 113.0(13)
C2 O1 Rb 97.1(8)
C18 O1 Rb 103.0(7)
O1 C2 C3 108.3(11)
O1 C2 Rb 59.4(7)
C3 C2 Rb 87.8(8)
O4 C3 C2 106.6(12)
C3 O4 C5 112.2(10)
C3 O4 Rb 122.7(9)
C5 O4 Rb 123.4(7)
O4 C5 C6 110.5(10)
O7 C6 C5 108.1(12)
O7 C6 Rb 54.5(5)
C5 C6 Rb 82.7(8)
C6 O7 C8 111.1(10)
C6 O7 Rb 103.8(7)
C8 O7 Rb 101.6(6)
O7 C8 C9 107.7(12)
O7 C8 Rb 55.9(5)
C9 C8 Rb 84.8(8)
O10 C9 C8 110.5(11)
C11 O10 C9 112.3(10)
C11 O10 Rb 120.2(8)
C9 O10 Rb 120.4(7)
O10 C11 C12 109.3(11)
O13 C12 C11 110.3(11)
O13 C12 Rb 53.4(6)
C11 C12 Rb 84.4(7)
C12 O13 C14 113.8(10)
C12 O13 Rb 105.5(7)
C14 O13 Rb 103.9(7)
O13 C14 C15 111.7(10)
O13 C14 Rb 53.9(6)
C15 C14 Rb 86.3(8)
O16 C15 C14 109.2(13)
C17 O16 C15 113.3(13)
C17 O16 Rb 121.4(9)
C15 O16 Rb 122.2(9)
O16 C17 C18 111.1(14)
O1 C18 C17 109.0(13)
O1 C18 Rb 54.7(6)
C17 C18 Rb 83.7(9)
C24 C19 C20 116.5(11)
C24 C19 P1 120.4(9)
C20 C19 P1 123.1(9)
C21 C20 C19 121.5(12)
C22 C21 C20 120.0(12)
C23 C22 C21 120.0(14)
C22 C23 C24 121.3(13)
C23 C24 C19 120.7(11)
C26 C25 C30 119.0(10)
C26 C25 P1 119.6(9)
C30 C25 P1 121.3(8)
C25 C26 C27 120.7(11)
C28 C27 C26 121.2(12)
C27 C28 C29 117.5(12)
C28 C29 C30 123.1(12)
C25 C30 C29 118.4(12)
C32 C31 C36 117.6(10)
C32 C31 P2 120.0(8)
C36 C31 P2 122.3(8)
C31 C32 C33 122.7(11)
C34 C33 C32 118.8(11)
C35 C34 C33 118.7(12)
C34 C35 C36 121.7(12)
C31 C36 C35 120.2(11)
C38 C37 C42 116.7(11)
C38 C37 P2 123.2(8)
C42 C37 P2 120.0(9)
C37 C38 C39 120.4(13)
C40 C39 C38 121.5(14)
C39 C40 C41 120.7(13)
C40 C41 C42 117.7(13)
C41 C42 C37 122.8(13)

loop_
_geom_bond_atom_site_label_1
_geom_bond_atom_site_label_2
_geom_bond_distance
Rb O4 2.882(8)
Rb O10 2.945(9)
Rb O16 2.950(9)
Rb O13 3.078(8)
Rb O1 3.105(9)
Rb O7 3.133(8)
Rb S1 3.398(3)
Rb S2 3.398(4)
Rb C2 3.579(15)
Rb C12 3.696(14)
Rb C14 3.699(13)
Rb C8 3.708(13)
S1 P1 1.980(4)
S2 P2 1.967(4)
P1 N1 1.598(9)
P1 C19 1.812(12)
P1 C25 1.828(10)
P2 N1 1.598(8)
P2 C37 1.825(11)
P2 C31 1.832(10)
O1 C2 1.435(18)
O1 C18 1.447(17)
C2 C3 1.50(2)
C3 O4 1.402(15)
O4 C5 1.412(15)
C5 C6 1.488(19)
C6 O7 1.428(15)
O7 C8 1.450(14)
C8 C9 1.465(18)
C9 O10 1.418(14)
O10 C11 1.405(13)
C11 C12 1.492(19)
C12 O13 1.381(16)
O13 C14 1.439(14)
C14 C15 1.47(2)
C15 O16 1.410(17)
O16 C17 1.367(19)
C17 C18 1.50(2)
C19 C24 1.396(15)
C19 C20 1.404(17)
C20 C21 1.380(18)
C21 C22 1.36(2)
C22 C23 1.354(19)
C23 C24 1.376(16)
C25 C26 1.359(15)
C25 C30 1.376(15)
C26 C27 1.399(16)
C27 C28 1.346(17)
C28 C29 1.359(18)
C29 C30 1.394(16)
C31 C32 1.362(14)
C31 C36 1.362(14)
C32 C33 1.384(17)
C33 C34 1.377(18)
C34 C35 1.350(17)
C35 C36 1.389(17)
C37 C38 1.362(16)
C37 C42 1.402(14)
C38 C39 1.404(19)
C39 C40 1.34(2)
C40 C41 1.370(19)
C41 C42 1.394(18)
